data_7203026
loop_
_publ_author_name
'Deacon, Glen B.'
'Hein, Stefanie'
'Junk, Peter C.'
'J\"ustel, Thomas'
'Lee, Winnie'
'Turner, David R.'

_publ_section_title
;
 Structural variations in rare earth benzoate complexes : Part II.
 Yttrium and terbium
;
_journal_issue 11
_journal_name_full CrystEngComm
_journal_page_first 1110
_journal_paper_doi 10.1039/b708589c
_journal_volume 9
_journal_year 2007
_chemical_formula_moiety C23H21O7S1Tb1
_chemical_formula_sum 'C23 H21 O7 S Tb'
_chemical_formula_weight 600.38
_chemical_name_common '[Tb(BA)3(DMSO)]n'
_chemical_name_systematic
;
poly[tris(benzoato)(dimethylsulphoxide)terbium(III)]
;
_space_group_IT_number 86
_symmetry_cell_setting tetragonal
_symmetry_space_group_name_Hall '-P 4bc'
_symmetry_space_group_name_H-M 'P 42/n :2'
_atom_sites_solution_hydrogens geom
_atom_sites_solution_primary direct
_atom_sites_solution_secondary difmap
_audit_creation_method SHELXL-97
_cell_angle_alpha 90.00
_cell_angle_beta 90.00
_cell_angle_gamma 90.00
_cell_formula_units_Z 8
_cell_length_a 22.2964(3)
_cell_length_b 22.2964(3)
_cell_length_c 8.9633(2)
_cell_measurement_temperature 123(2)
_cell_volume 4455.92(13)
_computing_cell_refinement 'Bruker SMART (Bruker)'
_computing_data_collection 'Bruker SMART (Bruker)'
_computing_data_reduction 'Bruker SAINT (Bruker)'
_computing_molecular_graphics 'X-Seed (Barbour, 1999)'
_computing_publication_material 'CIFTAB (Sheldrick, 1997)'
_computing_structure_refinement 'SHELXL-97 (Sheldrick, 1997)'
_computing_structure_solution 'SHELXS-97 (Sheldrick, 1990)'
_diffrn_ambient_temperature 123(2)
_diffrn_measured_fraction_theta_full 0.999
_diffrn_measured_fraction_theta_max 0.999
_diffrn_measurement_device_type 'Bruker X8 Apex II CCD'
_diffrn_measurement_method 'phi and omega scans'
_diffrn_radiation_monochromator graphite
_diffrn_radiation_source 'fine-focus sealed tube'
_diffrn_radiation_type MoK\a
_diffrn_radiation_wavelength 0.71073
_diffrn_reflns_av_R_equivalents 0.0327
_diffrn_reflns_av_sigmaI/netI 0.0265
_diffrn_reflns_limit_h_max 28
_diffrn_reflns_limit_h_min -28
_diffrn_reflns_limit_k_max 28
_diffrn_reflns_limit_k_min -28
_diffrn_reflns_limit_l_max 6
_diffrn_reflns_limit_l_min -11
_diffrn_reflns_number 25474
_diffrn_reflns_theta_full 27.50
_diffrn_reflns_theta_max 27.50
_diffrn_reflns_theta_min 0.91
_exptl_absorpt_coefficient_mu 3.310
_exptl_absorpt_correction_T_max 0.5183
_exptl_absorpt_correction_T_min 0.3631
_exptl_absorpt_correction_type multi-scan
_exptl_absorpt_process_details SADABS
_exptl_crystal_colour colourless
_exptl_crystal_density_diffrn 1.790
_exptl_crystal_density_method 'not measured'
_exptl_crystal_description prism
_exptl_crystal_F_000 2368
_exptl_crystal_size_max 0.35
_exptl_crystal_size_mid 0.24
_exptl_crystal_size_min 0.20
_refine_diff_density_max 0.484
_refine_diff_density_min -0.436
_refine_diff_density_rms 0.081
_refine_ls_extinction_method none
_refine_ls_goodness_of_fit_ref 1.037
_refine_ls_hydrogen_treatment constr
_refine_ls_matrix_type full
_refine_ls_number_parameters 318
_refine_ls_number_reflns 5116
_refine_ls_number_restraints 6
_refine_ls_restrained_S_all 1.037
_refine_ls_R_factor_all 0.0193
_refine_ls_R_factor_gt 0.0170
_refine_ls_shift/su_max 0.003
_refine_ls_shift/su_mean 0.000
_refine_ls_structure_factor_coef Fsqd
_refine_ls_weighting_details 'calc w=1/[\s^2^(Fo^2^)+(0.0083P)^2^+2.5270P] where P=(Fo^2^+2Fc^2^)/3'
_refine_ls_weighting_scheme calc
_refine_ls_wR_factor_gt 0.0353
_refine_ls_wR_factor_ref 0.0363
_reflns_number_gt 4849
_reflns_number_total 5116
_reflns_threshold_expression >2sigma(I)
_cod_data_source_file b708589c.txt
_cod_data_source_block 1b
_cod_depositor_comments
;
The following automatic conversions were performed:
'_symmetry_cell_setting' value 'Tetragonal' changed to 'tetragonal'
according to '/home/saulius/struct/CIF-dictionaries/cif_core.dic'
dictionary named 'cif_core.dic' version 2.4.1 from
2010-06-29.

'_exptl_absorpt_correction_type' value 'Multi-scan' changed
to 'multi-scan' according to
'/home/saulius/struct/CIF-dictionaries/cif_core.dic' dictionary named
'cif_core.dic' version 2.4.1 from 2010-06-29.

Automatic conversion script
Id: cif_fix_enum 1527 2010-12-29 10:47:43Z saulius 
;
_cod_original_sg_symbol_H-M P42/n
_cod_original_formula_sum 'C23 H21 O7 S1 Tb1'
_cod_database_code 7203026

loop_
_symmetry_equiv_pos_as_xyz
'x, y, z'
'-y, x+1/2, z+1/2'
'-x+1/2, -y+1/2, z'
'y+1/2, -x, z+1/2'
'-x, -y, -z'
'y, -x-1/2, -z-1/2'
'x-1/2, y-1/2, -z'
'-y-1/2, x, -z-1/2'

loop_
_atom_site_label
_atom_site_type_symbol
_atom_site_fract_x
_atom_site_fract_y
_atom_site_fract_z
_atom_site_U_iso_or_equiv
_atom_site_adp_type
_atom_site_occupancy
_atom_site_symmetry_multiplicity
_atom_site_calc_flag
_atom_site_refinement_flags
_atom_site_disorder_assembly
_atom_site_disorder_group
Tb1 Tb -0.004640(5) 0.471621(5) 0.226480(11) 0.01020(3) Uani 1 1 d . . .
O1 O -0.06049(7) 0.47087(8) 0.4427(2) 0.0162(4) Uani 1 1 d . . .
C1 C -0.09604(10) 0.50400(12) 0.5145(3) 0.0131(5) Uani 1 1 d . . .
S1A S 0.03188(5) 0.32922(4) 0.38595(12) 0.0169(3) Uani 0.655(2) 1 d P A 1
S1B S -0.02601(9) 0.33749(8) 0.4315(2) 0.0195(6) Uani 0.345(2) 1 d P A 2
O2 O -0.08005(7) 0.53835(8) 0.6186(2) 0.0161(4) Uani 1 1 d . . .
C2 C -0.16165(10) 0.50141(13) 0.4776(3) 0.0151(5) Uani 1 1 d . . .
O3 O -0.07400(8) 0.43138(8) 0.0638(2) 0.0163(4) Uani 1 1 d . . .
C3 C -0.18316(12) 0.45877(12) 0.3783(3) 0.0209(6) Uani 1 1 d . . .
H3 H -0.1563 0.4323 0.3293 0.025 Uiso 1 1 calc R . .
O4 O -0.05245(7) 0.44241(8) -0.1787(2) 0.0160(4) Uani 1 1 d . . .
C4 C -0.24486(13) 0.45523(14) 0.3513(4) 0.0327(8) Uani 1 1 d . . .
H4 H -0.2599 0.4259 0.2841 0.039 Uiso 1 1 calc R . .
O5 O 0.05787(8) 0.44000(8) 0.0410(2) 0.0182(4) Uani 1 1 d . . .
C5 C -0.28360(12) 0.49360(16) 0.4208(3) 0.0324(8) Uani 1 1 d . . .
H5 H -0.3255 0.4904 0.4029 0.039 Uiso 1 1 calc R . .
O6 O 0.07832(7) 0.45200(8) -0.1985(2) 0.0168(4) Uani 1 1 d . . .
C6 C -0.26254(12) 0.53672(16) 0.5162(3) 0.0333(8) Uani 1 1 d . . .
H6 H -0.2896 0.5640 0.5618 0.040 Uiso 1 1 calc R . .
O7 O -0.00598(9) 0.36940(7) 0.29093(19) 0.0187(4) Uani 1 1 d . . .
C7 C -0.20123(12) 0.54057(14) 0.5463(3) 0.0243(7) Uani 1 1 d . . .
H7 H -0.1867 0.5700 0.6139 0.029 Uiso 1 1 calc R . .
C8 C -0.08403(11) 0.42298(11) -0.0729(3) 0.0133(5) Uani 1 1 d . . .
C9 C -0.13915(10) 0.38715(10) -0.1119(3) 0.0133(5) Uani 1 1 d . . .
C10 C -0.15883(12) 0.38332(11) -0.2586(3) 0.0162(6) Uani 1 1 d . . .
H10 H -0.1356 0.4004 -0.3365 0.019 Uiso 1 1 calc R . .
C11 C -0.21221(12) 0.35464(12) -0.2914(3) 0.0213(6) Uani 1 1 d . . .
H11 H -0.2261 0.3529 -0.3916 0.026 Uiso 1 1 calc R . .
C12 C -0.24556(12) 0.32831(12) -0.1780(4) 0.0233(6) Uani 1 1 d . . .
H12 H -0.2824 0.3090 -0.2005 0.028 Uiso 1 1 calc R . .
C13 C -0.22516(12) 0.33026(12) -0.0325(3) 0.0241(7) Uani 1 1 d . . .
H13 H -0.2473 0.3111 0.0445 0.029 Uiso 1 1 calc R . .
C14 C -0.17225(11) 0.36017(11) 0.0008(3) 0.0183(5) Uani 1 1 d . . .
H14 H -0.1586 0.3622 0.1011 0.022 Uiso 1 1 calc R . .
C15 C 0.09012(10) 0.43199(11) -0.0720(3) 0.0127(5) Uani 1 1 d . . .
C16 C 0.14712(11) 0.39604(10) -0.0527(3) 0.0134(5) Uani 1 1 d . . .
C17 C 0.16168(12) 0.37243(11) 0.0855(3) 0.0201(6) Uani 1 1 d . . .
H17 H 0.1354 0.3778 0.1679 0.024 Uiso 1 1 calc R . .
C18 C 0.21495(12) 0.34075(12) 0.1029(4) 0.0275(7) Uani 1 1 d . . .
H18 H 0.2252 0.3246 0.1976 0.033 Uiso 1 1 calc R . .
C19 C 0.25300(12) 0.33274(12) -0.0175(4) 0.0288(7) Uani 1 1 d . . .
H19 H 0.2892 0.3109 -0.0053 0.035 Uiso 1 1 calc R . .
C20 C 0.23857(12) 0.35630(12) -0.1548(4) 0.0255(7) Uani 1 1 d . . .
H20 H 0.2648 0.3508 -0.2372 0.031 Uiso 1 1 calc R . .
C21 C 0.18538(11) 0.38828(11) -0.1727(3) 0.0177(5) Uani 1 1 d . . .
H21 H 0.1754 0.4047 -0.2673 0.021 Uiso 1 1 calc R . .
C22A C 0.0218(9) 0.3522(8) 0.5755(18) 0.030(4) Uani 0.655(2) 1 d P A 1
H22A H 0.0412 0.3911 0.5912 0.045 Uiso 0.655(2) 1 calc PR A 1
H22B H 0.0397 0.3223 0.6422 0.045 Uiso 0.655(2) 1 calc PR A 1
H22C H -0.0212 0.3557 0.5971 0.045 Uiso 0.655(2) 1 calc PR A 1
C22B C 0.0261(16) 0.3556(16) 0.570(4) 0.030(8) Uani 0.345(2) 1 d P A 2
H22D H 0.0208 0.3976 0.6001 0.046 Uiso 0.345(2) 1 calc PR A 2
H22E H 0.0668 0.3499 0.5315 0.046 Uiso 0.345(2) 1 calc PR A 2
H22F H 0.0200 0.3295 0.6569 0.046 Uiso 0.345(2) 1 calc PR A 2
C23A C -0.0085(7) 0.2621(8) 0.393(2) 0.028(4) Uani 0.655(2) 1 d P A 1
H23A H -0.0076 0.2428 0.2946 0.043 Uiso 0.655(2) 1 calc PR A 1
H23B H -0.0502 0.2705 0.4209 0.043 Uiso 0.655(2) 1 calc PR A 1
H23C H 0.0096 0.2353 0.4669 0.043 Uiso 0.655(2) 1 calc PR A 1
C23B C -0.0064(11) 0.2591(12) 0.411(3) 0.009(4) Uani 0.345(2) 1 d PU A 2
H23D H -0.0303 0.2413 0.3307 0.013 Uiso 0.345(2) 1 calc PR A 2
H23E H -0.0146 0.2379 0.5048 0.013 Uiso 0.345(2) 1 calc PR A 2
H23F H 0.0363 0.2556 0.3870 0.013 Uiso 0.345(2) 1 calc PR A 2

loop_
_atom_site_aniso_label
_atom_site_aniso_U_11
_atom_site_aniso_U_22
_atom_site_aniso_U_33
_atom_site_aniso_U_23
_atom_site_aniso_U_13
_atom_site_aniso_U_12
Tb1 0.00876(5) 0.01253(6) 0.00932(6) 0.00027(4) -0.00024(4) 0.00020(5)
O1 0.0122(8) 0.0217(9) 0.0147(10) 0.0032(8) 0.0019(7) 0.0028(8)
C1 0.0120(10) 0.0177(11) 0.0097(13) 0.0079(11) -0.0002(10) -0.0042(10)
S1A 0.0178(5) 0.0158(5) 0.0169(6) 0.0022(4) -0.0006(4) -0.0003(4)
S1B 0.0210(9) 0.0150(9) 0.0224(12) 0.0021(8) 0.0039(9) 0.0014(8)
O2 0.0142(8) 0.0202(9) 0.0137(10) -0.0004(8) -0.0023(7) -0.0010(7)
C2 0.0122(11) 0.0236(12) 0.0096(13) 0.0076(12) -0.0004(10) -0.0006(11)
O3 0.0175(9) 0.0170(8) 0.0145(10) 0.0004(8) -0.0033(8) -0.0028(7)
C3 0.0170(12) 0.0232(14) 0.0225(16) 0.0025(12) -0.0042(12) -0.0035(10)
O4 0.0154(8) 0.0163(8) 0.0163(9) 0.0004(8) 0.0019(8) -0.0027(7)
C4 0.0265(15) 0.0388(18) 0.033(2) 0.0050(15) -0.0149(14) -0.0145(13)
O5 0.0162(8) 0.0223(9) 0.0161(11) -0.0040(8) 0.0008(8) 0.0018(7)
C5 0.0124(12) 0.058(2) 0.0266(17) 0.0164(17) -0.0036(12) -0.0075(14)
O6 0.0151(9) 0.0207(9) 0.0145(10) 0.0021(8) 0.0004(7) 0.0039(7)
C6 0.0157(13) 0.062(2) 0.0226(17) 0.0070(17) 0.0038(12) 0.0125(14)
O7 0.0261(10) 0.0155(8) 0.0145(10) 0.0013(7) -0.0046(8) 0.0004(8)
C7 0.0190(13) 0.0387(17) 0.0151(16) -0.0031(13) -0.0007(12) 0.0040(12)
C8 0.0133(11) 0.0085(11) 0.0179(15) 0.0005(10) -0.0032(11) 0.0029(9)
C9 0.0131(12) 0.0097(11) 0.0170(15) -0.0005(10) -0.0018(10) 0.0018(9)
C10 0.0189(12) 0.0126(11) 0.0171(15) 0.0005(10) -0.0014(11) 0.0004(10)
C11 0.0234(14) 0.0186(13) 0.0218(16) -0.0015(11) -0.0114(12) -0.0012(11)
C12 0.0203(13) 0.0174(13) 0.0321(18) -0.0014(13) -0.0084(13) -0.0059(10)
C13 0.0227(14) 0.0235(14) 0.0261(18) 0.0036(12) 0.0019(13) -0.0086(11)
C14 0.0190(13) 0.0199(13) 0.0160(15) 0.0010(11) -0.0031(11) -0.0026(10)
C15 0.0116(11) 0.0113(11) 0.0152(14) -0.0019(10) -0.0017(10) -0.0017(9)
C16 0.0135(11) 0.0092(11) 0.0174(15) 0.0011(10) -0.0019(10) -0.0011(9)
C17 0.0189(13) 0.0194(13) 0.0220(16) 0.0034(12) -0.0010(12) -0.0015(10)
C18 0.0238(14) 0.0232(14) 0.036(2) 0.0102(13) -0.0111(13) 0.0015(12)
C19 0.0163(13) 0.0199(14) 0.050(2) 0.0002(14) -0.0074(14) 0.0039(11)
C20 0.0171(13) 0.0228(14) 0.037(2) -0.0084(14) 0.0027(13) 0.0048(10)
C21 0.0166(12) 0.0157(12) 0.0208(15) -0.0013(11) 0.0008(11) 0.0002(10)
C22A 0.052(8) 0.024(6) 0.015(7) -0.006(6) 0.003(5) -0.003(5)
C22B 0.044(13) 0.026(11) 0.022(13) 0.023(10) -0.012(10) -0.007(9)
C23A 0.039(5) 0.019(4) 0.027(7) 0.007(4) -0.006(4) 0.001(3)
C23B 0.015(5) 0.005(5) 0.007(5) 0.001(4) -0.001(4) -0.003(4)

loop_
_atom_type_symbol
_atom_type_description
_atom_type_scat_dispersion_real
_atom_type_scat_dispersion_imag
_atom_type_scat_source
C C 0.0033 0.0016 'International Tables Vol C Tables 4.2.6.8 and 6.1.1.4'
H H 0.0000 0.0000 'International Tables Vol C Tables 4.2.6.8 and 6.1.1.4'
O O 0.0106 0.0060 'International Tables Vol C Tables 4.2.6.8 and 6.1.1.4'
S S 0.1246 0.1234 'International Tables Vol C Tables 4.2.6.8 and 6.1.1.4'
Tb Tb -0.1723 4.1537 'International Tables Vol C Tables 4.2.6.8 and 6.1.1.4'

loop_
_geom_angle_atom_site_label_1
_geom_angle_atom_site_label_2
_geom_angle_atom_site_label_3
_geom_angle
_geom_angle_site_symmetry_1
_geom_angle_site_symmetry_3
_geom_angle_publ_flag
O5 Tb1 O1 160.25(6) . . ?
O5 Tb1 O3 80.14(6) . . ?
O1 Tb1 O3 99.58(6) . . ?
O5 Tb1 O4 77.73(6) . 5_565 ?
O1 Tb1 O4 116.99(6) . 5_565 ?
O3 Tb1 O4 124.58(6) . 5_565 ?
O5 Tb1 O7 83.53(7) . . ?
O1 Tb1 O7 77.26(6) . . ?
O3 Tb1 O7 76.69(6) . . ?
O4 Tb1 O7 147.74(6) 5_565 . ?
O5 Tb1 O2 84.88(6) . 5_566 ?
O1 Tb1 O2 86.37(6) . 5_566 ?
O3 Tb1 O2 150.88(6) . 5_566 ?
O4 Tb1 O2 75.46(6) 5_565 5_566 ?
O7 Tb1 O2 76.92(6) . 5_566 ?
O5 Tb1 O6 124.48(6) . 5_565 ?
O1 Tb1 O6 73.78(6) . 5_565 ?
O3 Tb1 O6 75.46(6) . 5_565 ?
O4 Tb1 O6 76.71(6) 5_565 5_565 ?
O7 Tb1 O6 135.31(6) . 5_565 ?
O2 Tb1 O6 133.12(6) 5_566 5_565 ?
C1 O1 Tb1 139.95(16) . . ?
O2 C1 O1 123.9(2) . . ?
O2 C1 C2 117.6(2) . . ?
O1 C1 C2 118.5(2) . . ?
O7 S1A C23A 104.0(6) . . ?
O7 S1A C22A 107.4(6) . . ?
C23A S1A C22A 98.4(9) . . ?
O7 S1B C22B 106.7(13) . . ?
O7 S1B C23B 107.4(9) . . ?
C22B S1B C23B 97.7(14) . . ?
C1 O2 Tb1 127.36(16) . 5_566 ?
C7 C2 C3 119.8(2) . . ?
C7 C2 C1 119.9(2) . . ?
C3 C2 C1 120.3(2) . . ?
C8 O3 Tb1 142.34(16) . . ?
C2 C3 C4 119.3(3) . . ?
C2 C3 H3 120.3 . . ?
C4 C3 H3 120.3 . . ?
C8 O4 Tb1 136.41(16) . 5_565 ?
C5 C4 C3 120.5(3) . . ?
C5 C4 H4 119.8 . . ?
C3 C4 H4 119.8 . . ?
C15 O5 Tb1 169.21(17) . . ?
C4 C5 C6 120.5(3) . . ?
C4 C5 H5 119.8 . . ?
C6 C5 H5 119.8 . . ?
C15 O6 Tb1 119.86(16) . 5_565 ?
C5 C6 C7 120.0(3) . . ?
C5 C6 H6 120.0 . . ?
C7 C6 H6 120.0 . . ?
S1A O7 S1B 53.97(10) . . ?
S1A O7 Tb1 135.46(11) . . ?
S1B O7 Tb1 131.57(12) . . ?
C2 C7 C6 119.9(3) . . ?
C2 C7 H7 120.0 . . ?
C6 C7 H7 120.0 . . ?
O4 C8 O3 125.6(2) . . ?
O4 C8 C9 117.6(2) . . ?
O3 C8 C9 116.7(2) . . ?
C14 C9 C10 119.6(2) . . ?
C14 C9 C8 119.6(2) . . ?
C10 C9 C8 120.7(2) . . ?
C11 C10 C9 120.1(3) . . ?
C11 C10 H10 119.9 . . ?
C9 C10 H10 119.9 . . ?
C10 C11 C12 120.0(3) . . ?
C10 C11 H11 120.0 . . ?
C12 C11 H11 120.0 . . ?
C13 C12 C11 120.1(3) . . ?
C13 C12 H12 120.0 . . ?
C11 C12 H12 120.0 . . ?
C12 C13 C14 119.9(3) . . ?
C12 C13 H13 120.1 . . ?
C14 C13 H13 120.1 . . ?
C13 C14 C9 120.2(3) . . ?
C13 C14 H14 119.9 . . ?
C9 C14 H14 119.9 . . ?
O6 C15 O5 124.2(2) . . ?
O6 C15 C16 118.1(2) . . ?
O5 C15 C16 117.7(2) . . ?
C21 C16 C17 120.2(2) . . ?
C21 C16 C15 119.7(2) . . ?
C17 C16 C15 120.1(2) . . ?
C16 C17 C18 119.6(3) . . ?
C16 C17 H17 120.2 . . ?
C18 C17 H17 120.2 . . ?
C19 C18 C17 120.1(3) . . ?
C19 C18 H18 120.0 . . ?
C17 C18 H18 120.0 . . ?
C20 C19 C18 120.3(3) . . ?
C20 C19 H19 119.8 . . ?
C18 C19 H19 119.8 . . ?
C19 C20 C21 119.8(3) . . ?
C19 C20 H20 120.1 . . ?
C21 C20 H20 120.1 . . ?
C16 C21 C20 119.9(3) . . ?
C16 C21 H21 120.0 . . ?
C20 C21 H21 120.0 . . ?
S1A C22A H22A 109.5 . . ?
S1A C22A H22B 109.5 . . ?
H22A C22A H22B 109.5 . . ?
S1A C22A H22C 109.5 . . ?
H22A C22A H22C 109.5 . . ?
H22B C22A H22C 109.5 . . ?
S1B C22B H22D 109.5 . . ?
S1B C22B H22E 109.5 . . ?
H22D C22B H22E 109.5 . . ?
S1B C22B H22F 109.5 . . ?
H22D C22B H22F 109.5 . . ?
H22E C22B H22F 109.5 . . ?
S1A C23A H23A 109.5 . . ?
S1A C23A H23B 109.5 . . ?
H23A C23A H23B 109.5 . . ?
S1A C23A H23C 109.5 . . ?
H23A C23A H23C 109.5 . . ?
H23B C23A H23C 109.5 . . ?
S1B C23B H23D 109.5 . . ?
S1B C23B H23E 109.5 . . ?
H23D C23B H23E 109.5 . . ?
S1B C23B H23F 109.5 . . ?
H23D C23B H23F 109.5 . . ?
H23E C23B H23F 109.5 . . ?

loop_
_geom_bond_atom_site_label_1
_geom_bond_atom_site_label_2
_geom_bond_distance
_geom_bond_site_symmetry_2
_geom_bond_publ_flag
Tb1 O5 2.2813(17) . ?
Tb1 O1 2.3035(17) . ?
Tb1 O3 2.3071(18) . ?
Tb1 O4 2.3405(17) 5_565 ?
Tb1 O7 2.3515(16) . ?
Tb1 O2 2.3547(17) 5_566 ?
Tb1 O6 2.3795(17) 5_565 ?
O1 C1 1.261(3) . ?
C1 O2 1.258(3) . ?
C1 C2 1.501(3) . ?
S1A O7 1.497(2) . ?
S1A C23A 1.748(17) . ?
S1A C22A 1.789(15) . ?
S1B O7 1.514(3) . ?
S1B C22B 1.75(3) . ?
S1B C23B 1.81(3) . ?
O2 Tb1 2.3547(17) 5_566 ?
C2 C7 1.386(4) . ?
C2 C3 1.388(4) . ?
O3 C8 1.260(3) . ?
C3 C4 1.399(4) . ?
C3 H3 0.9500 . ?
O4 C8 1.258(3) . ?
O4 Tb1 2.3405(17) 5_565 ?
C4 C5 1.366(5) . ?
C4 H4 0.9500 . ?
O5 C15 1.255(3) . ?
C5 C6 1.369(5) . ?
C5 H5 0.9500 . ?
O6 C15 1.246(3) . ?
O6 Tb1 2.3795(17) 5_565 ?
C6 C7 1.396(4) . ?
C6 H6 0.9500 . ?
C7 H7 0.9500 . ?
C8 C9 1.507(3) . ?
C9 C14 1.388(4) . ?
C9 C10 1.388(4) . ?
C10 C11 1.383(4) . ?
C10 H10 0.9500 . ?
C11 C12 1.390(4) . ?
C11 H11 0.9500 . ?
C12 C13 1.382(4) . ?
C12 H12 0.9500 . ?
C13 C14 1.388(4) . ?
C13 H13 0.9500 . ?
C14 H14 0.9500 . ?
C15 C16 1.512(3) . ?
C16 C21 1.384(4) . ?
C16 C17 1.384(4) . ?
C17 C18 1.391(4) . ?
C17 H17 0.9500 . ?
C18 C19 1.384(4) . ?
C18 H18 0.9500 . ?
C19 C20 1.376(4) . ?
C19 H19 0.9500 . ?
C20 C21 1.393(4) . ?
C20 H20 0.9500 . ?
C21 H21 0.9500 . ?
C22A H22A 0.9800 . ?
C22A H22B 0.9800 . ?
C22A H22C 0.9800 . ?
C22B H22D 0.9800 . ?
C22B H22E 0.9800 . ?
C22B H22F 0.9800 . ?
C23A H23A 0.9800 . ?
C23A H23B 0.9800 . ?
C23A H23C 0.9800 . ?
C23B H23D 0.9800 . ?
C23B H23E 0.9800 . ?
C23B H23F 0.9800 . ?
